data_4082352
loop_
_publ_author_name
'Hashimoto, Takayoshi'
'Hoshino, Ryoko'
'Hatanaka, Tsubasa'
'Ohki, Yasuhiro'
'Tatsumi, Kazuyuki'

_publ_section_title
;
 Dinuclear Iron(0) Complexes of N-Heterocyclic Carbenes
;
_journal_issue 4
_journal_name_full Organometallics
_journal_page_first 921
_journal_paper_doi 10.1021/om401039z
_journal_volume 33
_journal_year 2014
_chemical_absolute_configuration 'CHOOSE rm ad rmad syn or unk'
_chemical_formula_moiety 'C21 H24 Cl3 Fe N2'
_chemical_formula_sum 'C21 H24 Cl3 Fe N2'
_chemical_formula_weight 466.64
_space_group_IT_number 29
_symmetry_cell_setting orthorhombic
_symmetry_Int_Tables_number 29
_symmetry_space_group_name_Hall 'P 2c -2ac'
_symmetry_space_group_name_H-M 'P c a 21'
_atom_sites_solution_hydrogens geom
_atom_sites_solution_primary direct
_atom_sites_solution_secondary difmap
_cell_angle_alpha 90.0000
_cell_angle_beta 90.0000
_cell_angle_gamma 90.0000
_cell_formula_units_Z 8
_cell_length_a 16.3581(16)
_cell_length_b 16.6364(18)
_cell_length_c 17.0039(19)
_cell_measurement_reflns_used 9701
_cell_measurement_temperature 173
_cell_measurement_theta_max 27.44
_cell_measurement_theta_min 3.43
_cell_volume 4627.4(9)
_computing_cell_refinement CrystalClear
_computing_data_collection 'CrystalClear (Rigaku Inc., 2008)'
_computing_data_reduction CrystalClear
_computing_molecular_graphics 'CrystalStructure 4.0'
_computing_publication_material 'CrystalStructure 4.0 (Rigaku, 2010)'
_computing_structure_refinement 'CRYSTALS (Carruthers, et al., 1999)'
_computing_structure_solution SIR97
_diffrn_ambient_temperature 173
_diffrn_detector_area_resol_mean 7.314
_diffrn_measured_fraction_theta_full 0.991
_diffrn_measured_fraction_theta_max 0.990
_diffrn_measurement_device_type 'Rigaku Saturn70'
_diffrn_measurement_method \w
_diffrn_radiation_type 'Mo K\a'
_diffrn_radiation_wavelength 0.71070
_diffrn_reflns_av_R_equivalents 0.0450
_diffrn_reflns_limit_h_max 20
_diffrn_reflns_limit_h_min -20
_diffrn_reflns_limit_k_max 18
_diffrn_reflns_limit_k_min -21
_diffrn_reflns_limit_l_max 22
_diffrn_reflns_limit_l_min -22
_diffrn_reflns_number 36000
_diffrn_reflns_theta_full 27.44
_diffrn_reflns_theta_max 27.49
_diffrn_standards_number 0
_exptl_absorpt_coefficient_mu 1.005
_exptl_absorpt_correction_T_max 0.818
_exptl_absorpt_correction_T_min 0.701
_exptl_absorpt_correction_type multi-scan
_exptl_absorpt_process_details 'REQAB (Rigaku, 1998)'
_exptl_crystal_colour orange
_exptl_crystal_density_diffrn 1.340
_exptl_crystal_density_method 'not measured'
_exptl_crystal_description block
_exptl_crystal_F_000 1928.00
_exptl_crystal_size_max 0.200
_exptl_crystal_size_mid 0.200
_exptl_crystal_size_min 0.200
_refine_diff_density_max 1.780
_refine_diff_density_min -1.120
_refine_ls_abs_structure_details 'Flack, H. D. (1983), Acta Cryst. A39, 876-881.  5080 Friedel Pairs'
_refine_ls_abs_structure_Flack 0.014(15)
_refine_ls_extinction_method none
_refine_ls_goodness_of_fit_ref 1.003
_refine_ls_hydrogen_treatment noref
_refine_ls_number_parameters 488
_refine_ls_number_reflns 10457
_refine_ls_R_factor_gt 0.0367
_refine_ls_shift/su_max 0.000
_refine_ls_structure_factor_coef Fsqd
_refine_ls_weighting_details 'w = 1/[0.0001Fo^2^ + 1.1500\s(Fo^2^)]/(4Fo^2^)'
_refine_ls_weighting_scheme calc
_refine_ls_wR_factor_ref 0.0812
_reflns_number_gt 7172
_reflns_number_total 10534
_reflns_threshold_expression F^2^>2.0\s(F^2^)
_cod_data_source_file om401039z_si_002.cif
_cod_data_source_block 1a_(FeCl3IMes)
_cod_database_code 4082352

loop_
_symmetry_equiv_pos_site_id
_symmetry_equiv_pos_as_xyz
1 +X,+Y,+Z
2 1/2-X,+Y,1/2+Z
3 1/2+X,-Y,+Z
4 -X,-Y,1/2+Z

loop_
_atom_site_label
_atom_site_type_symbol
_atom_site_fract_x
_atom_site_fract_y
_atom_site_fract_z
_atom_site_U_iso_or_equiv
_atom_site_adp_type
_atom_site_occupancy
_atom_site_symmetry_multiplicity
_atom_site_calc_flag
Fe(1) Fe 0.84322(3) 0.02236(3) 1.12820(4) 0.03033(13) Uani 1.0 4 d
Fe(2) Fe 0.40755(3) 0.48402(3) 0.79669(4) 0.03030(13) Uani 1.0 4 d
Cl(1) Cl 0.92472(6) 0.11620(6) 1.08461(7) 0.0470(3) Uani 1.0 4 d
Cl(2) Cl 0.81691(6) 0.04196(6) 1.25223(6) 0.0491(3) Uani 1.0 4 d
Cl(3) Cl 0.90022(6) -0.09480(5) 1.11105(7) 0.0477(3) Uani 1.0 4 d
Cl(4) Cl 0.34309(5) 0.59245(6) 0.83273(7) 0.0446(3) Uani 1.0 4 d
Cl(5) Cl 0.43400(7) 0.49130(7) 0.67139(7) 0.0607(4) Uani 1.0 4 d
Cl(6) Cl 0.33375(6) 0.37852(6) 0.82362(7) 0.0513(3) Uani 1.0 4 d
N(1) N 0.68752(17) 0.09359(16) 1.05229(17) 0.0320(8) Uani 1.0 4 d
N(2) N 0.68081(17) -0.03557(16) 1.04979(18) 0.0327(8) Uani 1.0 4 d
N(3) N 0.56145(16) 0.40915(15) 0.87456(17) 0.0304(8) Uani 1.0 4 d
N(4) N 0.57319(16) 0.53707(15) 0.86695(17) 0.0303(8) Uani 1.0 4 d
C(1) C 0.73095(19) 0.02652(19) 1.0695(2) 0.0276(9) Uani 1.0 4 d
C(2) C 0.6118(3) 0.0733(3) 1.0231(3) 0.0518(13) Uani 1.0 4 d
C(3) C 0.6078(3) -0.0066(3) 1.0220(3) 0.0482(14) Uani 1.0 4 d
C(4) C 0.71341(19) 0.17575(18) 1.0607(2) 0.0301(9) Uani 1.0 4 d
C(5) C 0.6882(2) 0.21792(19) 1.1278(3) 0.0346(9) Uani 1.0 4 d
C(6) C 0.7115(2) 0.2976(2) 1.1326(3) 0.0411(10) Uani 1.0 4 d
C(7) C 0.7576(3) 0.3354(2) 1.0753(3) 0.0382(10) Uani 1.0 4 d
C(8) C 0.7804(2) 0.2912(2) 1.0101(3) 0.0395(11) Uani 1.0 4 d
C(9) C 0.7577(2) 0.21106(19) 1.0003(2) 0.0328(10) Uani 1.0 4 d
C(10) C 0.6379(3) 0.1788(3) 1.1911(3) 0.0528(13) Uani 1.0 4 d
C(11) C 0.7815(3) 0.4227(3) 1.0831(3) 0.0567(13) Uani 1.0 4 d
C(12) C 0.7787(3) 0.1659(3) 0.9265(3) 0.0491(13) Uani 1.0 4 d
C(13) C 0.6986(2) -0.12069(19) 1.0530(2) 0.0305(9) Uani 1.0 4 d
C(14) C 0.7282(2) -0.1577(2) 0.9856(2) 0.0358(10) Uani 1.0 4 d
C(15) C 0.7406(3) -0.2394(2) 0.9892(3) 0.0441(11) Uani 1.0 4 d
C(16) C 0.7249(3) -0.2838(2) 1.0569(3) 0.0439(12) Uani 1.0 4 d
C(17) C 0.6955(3) -0.2439(2) 1.1224(3) 0.0438(11) Uani 1.0 4 d
C(18) C 0.6816(2) -0.16148(19) 1.1223(3) 0.0368(10) Uani 1.0 4 d
C(19) C 0.7450(3) -0.1112(3) 0.9116(3) 0.0578(13) Uani 1.0 4 d
C(20) C 0.7373(3) -0.3732(3) 1.0583(3) 0.0639(15) Uani 1.0 4 d
C(21) C 0.6485(3) -0.1202(3) 1.1935(3) 0.0538(13) Uani 1.0 4 d
C(22) C 0.52064(19) 0.47599(18) 0.8542(2) 0.0265(9) Uani 1.0 4 d
C(23) C 0.6472(3) 0.5078(3) 0.8951(3) 0.0442(13) Uani 1.0 4 d
C(24) C 0.6396(3) 0.4280(3) 0.8992(3) 0.0448(12) Uani 1.0 4 d
C(25) C 0.5571(2) 0.62248(17) 0.8594(2) 0.0278(9) Uani 1.0 4 d
C(26) C 0.57997(19) 0.66104(19) 0.7899(2) 0.0337(9) Uani 1.0 4 d
C(27) C 0.5647(3) 0.7426(2) 0.7852(3) 0.0414(11) Uani 1.0 4 d
C(28) C 0.5294(3) 0.7852(2) 0.8457(3) 0.0410(11) Uani 1.0 4 d
C(29) C 0.5089(3) 0.7439(2) 0.9139(3) 0.0393(11) Uani 1.0 4 d
C(30) C 0.5228(2) 0.6626(2) 0.9228(2) 0.0335(10) Uani 1.0 4 d
C(31) C 0.6196(3) 0.6171(3) 0.7233(3) 0.0469(12) Uani 1.0 4 d
C(32) C 0.5129(3) 0.8738(3) 0.8385(3) 0.0587(14) Uani 1.0 4 d
C(33) C 0.5004(3) 0.6190(3) 0.9970(3) 0.0460(12) Uani 1.0 4 d
C(34) C 0.53265(19) 0.32693(18) 0.8717(2) 0.0309(9) Uani 1.0 4 d
C(35) C 0.4933(2) 0.2959(2) 0.9372(2) 0.0331(10) Uani 1.0 4 d
C(36) C 0.4695(2) 0.2164(2) 0.9329(3) 0.0384(11) Uani 1.0 4 d
C(37) C 0.4867(3) 0.16748(19) 0.8698(3) 0.0400(11) Uani 1.0 4 d
C(38) C 0.5267(2) 0.2016(2) 0.8056(3) 0.0412(11) Uani 1.0 4 d
C(39) C 0.5502(2) 0.2813(2) 0.8050(3) 0.0366(10) Uani 1.0 4 d
C(40) C 0.4770(3) 0.3462(3) 1.0083(3) 0.0544(13) Uani 1.0 4 d
C(41) C 0.4664(3) 0.0792(2) 0.8683(3) 0.0535(13) Uani 1.0 4 d
C(42) C 0.5942(3) 0.3166(3) 0.7349(3) 0.0586(13) Uani 1.0 4 d
H(1) H 0.5686(3) 0.1097(3) 1.0075(3) 0.0618 Uiso 1.0 4 d
H(2) H 0.5628(3) -0.0390(3) 1.0026(3) 0.0575 Uiso 1.0 4 d
H(3) H 0.6946(2) 0.3285(2) 1.1782(3) 0.0493 Uiso 1.0 4 d
H(4) H 0.8133(2) 0.3169(2) 0.9698(3) 0.0471 Uiso 1.0 4 d
H(5) H 0.7613(3) -0.2670(2) 0.9431(3) 0.0528 Uiso 1.0 4 d
H(6) H 0.6849(3) -0.2745(2) 1.1698(3) 0.0525 Uiso 1.0 4 d
H(7) H 0.6956(3) 0.5388(3) 0.9077(3) 0.0532 Uiso 1.0 4 d
H(8) H 0.6806(3) 0.3899(3) 0.9166(3) 0.0535 Uiso 1.0 4 d
H(9) H 0.5803(3) 0.7706(2) 0.7373(3) 0.0490 Uiso 1.0 4 d
H(10) H 0.4843(3) 0.7730(2) 0.9571(3) 0.0476 Uiso 1.0 4 d
H(11) H 0.4395(2) 0.1938(2) 0.9768(3) 0.0461 Uiso 1.0 4 d
H(12) H 0.5382(2) 0.1688(2) 0.7597(3) 0.0497 Uiso 1.0 4 d
H(13) H 0.8032(3) 0.1148(3) 0.9407(3) 0.0592 Uiso 1.0 4 d
H(14) H 0.6269(3) 0.2177(3) 1.2325(3) 0.0640 Uiso 1.0 4 d
H(15) H 0.8369(3) 0.4251(2) 1.1035(3) 0.0694 Uiso 1.0 4 d
H(16) H 0.6259(3) -0.1601(3) 1.2293(3) 0.0654 Uiso 1.0 4 d
H(17) H 0.7858(3) -0.0702(3) 0.9229(3) 0.0702 Uiso 1.0 4 d
H(18) H 0.6852(3) -0.3997(2) 1.0494(3) 0.0773 Uiso 1.0 4 d
H(19) H 0.6669(3) 0.1333(3) 1.2130(3) 0.0642 Uiso 1.0 4 d
H(20) H 0.5864(3) 0.1608(3) 1.1688(3) 0.0641 Uiso 1.0 4 d
H(21) H 0.7447(3) 0.4492(2) 1.1194(3) 0.0697 Uiso 1.0 4 d
H(22) H 0.7795(3) 0.4495(2) 1.0324(3) 0.0694 Uiso 1.0 4 d
H(23) H 0.8169(3) 0.1965(3) 0.8948(3) 0.0592 Uiso 1.0 4 d
H(24) H 0.7292(3) 0.1562(3) 0.8964(3) 0.0592 Uiso 1.0 4 d
H(25) H 0.6950(3) -0.0854(3) 0.8941(3) 0.0704 Uiso 1.0 4 d
H(26) H 0.7651(3) -0.1467(3) 0.8711(3) 0.0705 Uiso 1.0 4 d
H(27) H 0.7583(3) -0.3889(2) 1.1095(3) 0.0776 Uiso 1.0 4 d
H(28) H 0.7756(3) -0.3889(2) 1.0179(3) 0.0773 Uiso 1.0 4 d
H(29) H 0.6055(3) -0.0836(3) 1.1774(3) 0.0657 Uiso 1.0 4 d
H(30) H 0.6912(3) -0.0904(3) 1.2201(3) 0.0656 Uiso 1.0 4 d
H(31) H 0.4375(3) 0.0644(2) 0.9159(3) 0.0650 Uiso 1.0 4 d
H(32) H 0.4647(3) 0.3113(3) 1.0524(3) 0.0659 Uiso 1.0 4 d
H(33) H 0.5666(3) 0.3651(3) 0.7179(3) 0.0710 Uiso 1.0 4 d
H(34) H 0.5797(3) 0.5827(3) 0.6981(3) 0.0578 Uiso 1.0 4 d
H(35) H 0.4813(3) 0.6573(3) 1.0359(3) 0.0560 Uiso 1.0 4 d
H(36) H 0.5505(3) 0.8964(3) 0.8005(3) 0.0732 Uiso 1.0 4 d
H(37) H 0.6646(3) 0.5847(3) 0.7429(3) 0.0581 Uiso 1.0 4 d
H(38) H 0.6403(3) 0.6558(3) 0.6855(3) 0.0580 Uiso 1.0 4 d
H(39) H 0.5209(3) 0.8998(3) 0.8892(3) 0.0732 Uiso 1.0 4 d
H(40) H 0.4571(3) 0.8826(3) 0.8211(3) 0.0731 Uiso 1.0 4 d
H(41) H 0.5481(3) 0.5911(3) 1.0171(3) 0.0560 Uiso 1.0 4 d
H(42) H 0.4575(3) 0.5803(3) 0.9862(3) 0.0563 Uiso 1.0 4 d
H(43) H 0.4310(3) 0.3817(3) 0.9988(3) 0.0662 Uiso 1.0 4 d
H(44) H 0.5252(3) 0.3780(3) 1.0203(3) 0.0658 Uiso 1.0 4 d
H(45) H 0.5165(3) 0.0482(2) 0.8643(3) 0.0652 Uiso 1.0 4 d
H(46) H 0.4321(3) 0.0681(2) 0.8229(3) 0.0650 Uiso 1.0 4 d
H(47) H 0.5943(3) 0.2777(3) 0.6923(3) 0.0710 Uiso 1.0 4 d
H(48) H 0.6503(3) 0.3293(3) 0.7490(3) 0.0709 Uiso 1.0 4 d

loop_
_atom_site_aniso_label
_atom_site_aniso_U_11
_atom_site_aniso_U_22
_atom_site_aniso_U_33
_atom_site_aniso_U_12
_atom_site_aniso_U_13
_atom_site_aniso_U_23
Fe(1) 0.0295(3) 0.0318(3) 0.0296(3) 0.0013(2) -0.0027(3) -0.0001(3)
Fe(2) 0.0280(3) 0.0330(3) 0.0299(3) 0.0026(2) -0.0029(3) -0.0042(3)
Cl(1) 0.0381(5) 0.0447(6) 0.0583(7) -0.0048(4) -0.0017(5) 0.0137(5)
Cl(2) 0.0567(6) 0.0599(6) 0.0308(5) -0.0021(5) 0.0008(5) -0.0064(5)
Cl(3) 0.0489(5) 0.0351(5) 0.0591(7) 0.0131(4) -0.0083(5) -0.0071(5)
Cl(4) 0.0400(5) 0.0413(6) 0.0525(6) 0.0104(4) -0.0037(5) -0.0116(5)
Cl(5) 0.0565(7) 0.0960(9) 0.0296(5) 0.0021(6) -0.0002(5) -0.0097(6)
Cl(6) 0.0391(5) 0.0391(6) 0.0757(8) -0.0065(4) -0.0103(5) 0.0073(5)
N(1) 0.0273(14) 0.0319(16) 0.0369(17) 0.0009(13) -0.0054(13) 0.0023(13)
N(2) 0.0300(16) 0.0317(16) 0.0365(17) -0.0010(12) -0.0025(13) 0.0023(13)
N(3) 0.0270(14) 0.0296(15) 0.0346(17) 0.0025(13) -0.0014(13) -0.0017(13)
N(4) 0.0277(15) 0.0296(15) 0.0336(16) 0.0007(12) -0.0023(13) -0.0016(13)
C(1) 0.0283(18) 0.0282(18) 0.0262(19) 0.0010(14) 0.0033(15) 0.0026(14)
C(2) 0.038(3) 0.042(3) 0.075(4) 0.0021(18) -0.016(2) 0.003(2)
C(3) 0.037(3) 0.047(3) 0.061(3) -0.0086(17) -0.021(3) 0.006(2)
C(4) 0.0292(17) 0.0235(17) 0.038(2) 0.0042(14) -0.0058(15) 0.0038(15)
C(5) 0.0328(17) 0.0333(17) 0.038(2) 0.0070(14) 0.0027(18) 0.0019(18)
C(6) 0.042(2) 0.0373(19) 0.044(3) 0.0136(16) -0.0033(19) -0.0071(19)
C(7) 0.0387(19) 0.0259(18) 0.050(3) 0.0109(15) -0.0096(18) -0.0002(16)
C(8) 0.038(2) 0.037(2) 0.044(3) 0.0003(16) -0.0059(17) 0.0146(18)
C(9) 0.0384(19) 0.0298(18) 0.030(2) 0.0071(16) -0.0045(16) 0.0057(16)
C(10) 0.052(3) 0.059(3) 0.047(3) 0.002(2) 0.015(2) -0.001(3)
C(11) 0.063(3) 0.028(2) 0.079(4) 0.0054(18) -0.008(3) 0.004(2)
C(12) 0.059(3) 0.054(3) 0.034(3) -0.002(2) 0.001(2) -0.0006(19)
C(13) 0.0287(18) 0.0279(17) 0.035(2) -0.0085(15) -0.0053(15) 0.0018(15)
C(14) 0.040(2) 0.039(2) 0.0292(19) -0.0036(16) -0.0022(16) 0.0010(16)
C(15) 0.045(3) 0.040(2) 0.047(3) -0.0006(18) -0.0073(19) -0.012(2)
C(16) 0.048(3) 0.0284(19) 0.055(3) -0.0057(16) -0.018(2) -0.0030(19)
C(17) 0.055(3) 0.0370(19) 0.040(3) -0.0186(17) -0.009(2) 0.0126(19)
C(18) 0.0402(19) 0.0352(18) 0.035(2) -0.0115(15) -0.0001(18) 0.0002(17)
C(19) 0.074(3) 0.063(3) 0.037(3) 0.002(3) 0.016(3) 0.009(2)
C(20) 0.087(4) 0.032(2) 0.072(4) -0.009(2) -0.034(3) -0.005(3)
C(21) 0.067(3) 0.058(3) 0.037(3) -0.013(2) 0.011(2) -0.003(2)
C(22) 0.0251(17) 0.0259(17) 0.0284(19) 0.0038(14) 0.0010(15) -0.0015(14)
C(23) 0.029(3) 0.045(3) 0.059(3) 0.0008(16) -0.016(2) -0.0005(19)
C(24) 0.029(2) 0.042(3) 0.064(3) 0.0058(17) -0.0160(18) -0.000(2)
C(25) 0.0272(17) 0.0225(16) 0.034(2) 0.0001(13) -0.0046(15) -0.0006(14)
C(26) 0.0350(18) 0.0341(18) 0.0319(19) -0.0039(14) -0.0058(16) -0.0016(16)
C(27) 0.045(2) 0.0357(19) 0.044(3) -0.0127(16) -0.0099(19) 0.0063(17)
C(28) 0.043(2) 0.0301(19) 0.050(3) -0.0106(16) -0.0099(19) -0.0026(18)
C(29) 0.042(2) 0.035(2) 0.041(3) 0.0044(17) -0.0084(17) -0.0154(18)
C(30) 0.0359(19) 0.0340(19) 0.0307(19) -0.0014(15) -0.0045(16) -0.0029(16)
C(31) 0.047(3) 0.054(3) 0.040(3) 0.0022(19) 0.0061(18) 0.0025(19)
C(32) 0.066(3) 0.031(2) 0.079(4) -0.0072(19) -0.021(3) -0.005(2)
C(33) 0.045(3) 0.059(3) 0.034(3) 0.0024(19) 0.0042(18) 0.0023(19)
C(34) 0.0288(17) 0.0222(16) 0.042(2) 0.0056(14) -0.0035(16) 0.0011(15)
C(35) 0.0338(19) 0.0346(19) 0.031(3) 0.0067(16) -0.0035(16) 0.0036(16)
C(36) 0.0337(19) 0.036(2) 0.045(3) 0.0072(16) -0.0002(17) 0.0126(18)
C(37) 0.040(2) 0.0252(18) 0.054(3) 0.0046(15) -0.0159(19) 0.0073(18)
C(38) 0.044(2) 0.0316(19) 0.048(3) 0.0084(16) 0.0019(19) -0.0054(18)
C(39) 0.0360(19) 0.0354(19) 0.038(2) 0.0084(15) 0.0036(18) -0.0002(17)
C(40) 0.074(3) 0.051(3) 0.038(3) 0.006(3) 0.010(3) 0.000(2)
C(41) 0.067(3) 0.030(2) 0.063(3) 0.0000(19) -0.018(3) 0.011(2)
C(42) 0.069(3) 0.052(3) 0.054(3) 0.002(2) 0.026(3) -0.007(3)

loop_
_atom_type_symbol
_atom_type_description
_atom_type_scat_dispersion_real
_atom_type_scat_dispersion_imag
_atom_type_scat_source
C C 0.0033 0.0016
;
International Tables for Crystallography
(1992, Vol. C, Tables 4.2.6.8 and 6.1.1.4)
;
H H 0.0000 0.0000
;
International Tables for Crystallography
(1992, Vol. C, Table 6.1.1.4)
;
Cl Cl 0.1484 0.1585
;
International Tables for Crystallography
(1992, Vol. C, Tables 4.2.6.8 and 6.1.1.4)
;
Fe Fe 0.3463 0.8444
;
International Tables for Crystallography
(1992, Vol. C, Tables 4.2.6.8 and 6.1.1.4)
;
N N 0.0061 0.0033
;
International Tables for Crystallography
(1992, Vol. C, Tables 4.2.6.8 and 6.1.1.4)
;

loop_
_geom_angle_atom_site_label_1
_geom_angle_atom_site_label_2
_geom_angle_atom_site_label_3
_geom_angle
_geom_angle_publ_flag
Cl(1) Fe(1) Cl(2) 110.04(5) yes
Cl(1) Fe(1) Cl(3) 109.44(5) yes
Cl(1) Fe(1) C(1) 110.53(10) yes
Cl(2) Fe(1) Cl(3) 110.37(5) yes
Cl(2) Fe(1) C(1) 106.48(10) yes
Cl(3) Fe(1) C(1) 109.96(10) yes
Cl(4) Fe(2) Cl(5) 109.00(5) yes
Cl(4) Fe(2) Cl(6) 109.87(5) yes
Cl(4) Fe(2) C(22) 110.41(10) yes
Cl(5) Fe(2) Cl(6) 111.13(5) yes
Cl(5) Fe(2) C(22) 106.53(10) yes
Cl(6) Fe(2) C(22) 109.85(10) yes
C(1) N(1) C(2) 110.3(3) yes
C(1) N(1) C(4) 127.4(3) yes
C(2) N(1) C(4) 122.3(3) yes
C(1) N(2) C(3) 110.0(3) yes
C(1) N(2) C(13) 127.8(3) yes
C(3) N(2) C(13) 122.2(3) yes
C(22) N(3) C(24) 110.5(3) yes
C(22) N(3) C(34) 127.8(3) yes
C(24) N(3) C(34) 121.7(3) yes
C(22) N(4) C(23) 110.3(3) yes
C(22) N(4) C(25) 127.5(3) yes
C(23) N(4) C(25) 122.1(3) yes
Fe(1) C(1) N(1) 126.2(3) yes
Fe(1) C(1) N(2) 128.4(3) yes
N(1) C(1) N(2) 104.8(3) yes
N(1) C(2) C(3) 107.2(4) yes
N(2) C(3) C(2) 107.6(4) yes
N(1) C(4) C(5) 118.1(3) yes
N(1) C(4) C(9) 118.8(3) yes
C(5) C(4) C(9) 123.0(3) yes
C(4) C(5) C(6) 116.6(4) yes
C(4) C(5) C(10) 121.8(3) yes
C(6) C(5) C(10) 121.6(4) yes
C(5) C(6) C(7) 123.1(4) yes
C(6) C(7) C(8) 118.0(4) yes
C(6) C(7) C(11) 121.2(4) yes
C(8) C(7) C(11) 120.8(4) yes
C(7) C(8) C(9) 122.2(4) yes
C(4) C(9) C(8) 117.1(4) yes
C(4) C(9) C(12) 121.7(3) yes
C(8) C(9) C(12) 121.1(4) yes
N(2) C(13) C(14) 118.3(3) yes
N(2) C(13) C(18) 118.0(3) yes
C(14) C(13) C(18) 123.6(3) yes
C(13) C(14) C(15) 117.0(4) yes
C(13) C(14) C(19) 121.8(4) yes
C(15) C(14) C(19) 121.3(4) yes
C(14) C(15) C(16) 122.3(4) yes
C(15) C(16) C(17) 118.3(4) yes
C(15) C(16) C(20) 120.9(4) yes
C(17) C(16) C(20) 120.7(4) yes
C(16) C(17) C(18) 122.0(4) yes
C(13) C(18) C(17) 116.8(4) yes
C(13) C(18) C(21) 122.4(3) yes
C(17) C(18) C(21) 120.8(4) yes
Fe(2) C(22) N(3) 127.7(3) yes
Fe(2) C(22) N(4) 126.1(3) yes
N(3) C(22) N(4) 105.4(3) yes
N(4) C(23) C(24) 106.6(4) yes
N(3) C(24) C(23) 107.2(4) yes
N(4) C(25) C(26) 118.5(3) yes
N(4) C(25) C(30) 118.4(3) yes
C(26) C(25) C(30) 123.0(3) yes
C(25) C(26) C(27) 116.9(4) yes
C(25) C(26) C(31) 122.2(3) yes
C(27) C(26) C(31) 120.9(4) yes
C(26) C(27) C(28) 122.5(4) yes
C(27) C(28) C(29) 118.1(4) yes
C(27) C(28) C(32) 121.3(4) yes
C(29) C(28) C(32) 120.7(4) yes
C(28) C(29) C(30) 122.5(4) yes
C(25) C(30) C(29) 117.0(4) yes
C(25) C(30) C(33) 121.3(3) yes
C(29) C(30) C(33) 121.7(4) yes
N(3) C(34) C(35) 118.5(3) yes
N(3) C(34) C(39) 118.3(3) yes
C(35) C(34) C(39) 123.1(3) yes
C(34) C(35) C(36) 116.4(4) yes
C(34) C(35) C(40) 121.6(4) yes
C(36) C(35) C(40) 121.9(4) yes
C(35) C(36) C(37) 123.4(4) yes
C(36) C(37) C(38) 117.8(3) yes
C(36) C(37) C(41) 123.0(4) yes
C(38) C(37) C(41) 119.1(4) yes
C(37) C(38) C(39) 121.8(4) yes
C(34) C(39) C(38) 117.4(4) yes
C(34) C(39) C(42) 121.8(3) yes
C(38) C(39) C(42) 120.8(4) yes
N(1) C(2) H(1) 127.0(5) no
C(3) C(2) H(1) 125.8(5) no
N(2) C(3) H(2) 125.6(5) no
C(2) C(3) H(2) 126.7(5) no
C(5) C(6) H(3) 118.5(5) no
C(7) C(6) H(3) 118.5(4) no
C(7) C(8) H(4) 118.8(4) no
C(9) C(8) H(4) 119.0(5) no
C(5) C(10) H(14) 109.3(5) no
C(5) C(10) H(19) 110.1(5) no
C(5) C(10) H(20) 109.2(5) no
H(14) C(10) H(19) 109.5(6) no
H(14) C(10) H(20) 109.2(5) no
H(19) C(10) H(20) 109.5(5) no
C(7) C(11) H(15) 108.2(4) no
C(7) C(11) H(21) 109.4(5) no
C(7) C(11) H(22) 110.8(5) no
H(15) C(11) H(21) 109.5(6) no
H(15) C(11) H(22) 109.3(6) no
H(21) C(11) H(22) 109.6(5) no
C(9) C(12) H(13) 108.9(4) no
C(9) C(12) H(23) 110.4(5) no
C(9) C(12) H(24) 109.4(5) no
H(13) C(12) H(23) 109.5(6) no
H(13) C(12) H(24) 109.2(5) no
H(23) C(12) H(24) 109.4(5) no
C(14) C(15) H(5) 118.9(5) no
C(16) C(15) H(5) 118.8(4) no
C(16) C(17) H(6) 118.6(4) no
C(18) C(17) H(6) 119.4(5) no
C(14) C(19) H(17) 108.8(5) no
C(14) C(19) H(25) 109.2(5) no
C(14) C(19) H(26) 110.2(5) no
H(17) C(19) H(25) 109.2(6) no
H(17) C(19) H(26) 109.6(6) no
H(25) C(19) H(26) 109.8(6) no
C(16) C(20) H(18) 109.2(5) no
C(16) C(20) H(27) 109.1(5) no
C(16) C(20) H(28) 110.1(5) no
H(18) C(20) H(27) 109.2(6) no
H(18) C(20) H(28) 109.6(6) no
H(27) C(20) H(28) 109.6(6) no
C(18) C(21) H(16) 109.4(5) no
C(18) C(21) H(29) 108.8(5) no
C(18) C(21) H(30) 110.7(5) no
H(16) C(21) H(29) 109.2(6) no
H(16) C(21) H(30) 109.3(6) no
H(29) C(21) H(30) 109.5(6) no
N(4) C(23) H(7) 126.9(5) no
C(24) C(23) H(7) 126.5(5) no
N(3) C(24) H(8) 125.8(5) no
C(23) C(24) H(8) 127.0(5) no
C(26) C(27) H(9) 118.2(5) no
C(28) C(27) H(9) 119.3(4) no
C(28) C(29) H(10) 119.1(4) no
C(30) C(29) H(10) 118.4(4) no
C(26) C(31) H(34) 109.4(4) no
C(26) C(31) H(37) 109.8(4) no
C(26) C(31) H(38) 109.1(4) no
H(34) C(31) H(37) 109.5(5) no
H(34) C(31) H(38) 109.6(5) no
H(37) C(31) H(38) 109.3(5) no
C(28) C(32) H(36) 108.7(5) no
C(28) C(32) H(39) 109.8(5) no
C(28) C(32) H(40) 110.0(5) no
H(36) C(32) H(39) 109.4(6) no
H(36) C(32) H(40) 109.6(6) no
H(39) C(32) H(40) 109.3(6) no
C(30) C(33) H(35) 109.5(4) no
C(30) C(33) H(41) 109.4(4) no
C(30) C(33) H(42) 109.7(4) no
H(35) C(33) H(41) 109.5(5) no
H(35) C(33) H(42) 109.4(5) no
H(41) C(33) H(42) 109.2(5) no
C(35) C(36) H(11) 118.2(4) no
C(37) C(36) H(11) 118.4(4) no
C(37) C(38) H(12) 119.6(4) no
C(39) C(38) H(12) 118.6(5) no
C(35) C(40) H(32) 109.1(5) no
C(35) C(40) H(43) 110.1(5) no
C(35) C(40) H(44) 109.3(5) no
H(32) C(40) H(43) 109.5(6) no
H(32) C(40) H(44) 109.4(6) no
H(43) C(40) H(44) 109.5(6) no
C(37) C(41) H(31) 110.0(5) no
C(37) C(41) H(45) 109.4(4) no
C(37) C(41) H(46) 109.1(4) no
H(31) C(41) H(45) 109.6(6) no
H(31) C(41) H(46) 109.5(6) no
H(45) C(41) H(46) 109.3(6) no
C(39) C(42) H(33) 109.7(5) no
C(39) C(42) H(47) 109.2(5) no
C(39) C(42) H(48) 109.9(5) no
H(33) C(42) H(47) 109.4(6) no
H(33) C(42) H(48) 109.4(6) no
H(47) C(42) H(48) 109.2(6) no

loop_
_geom_bond_atom_site_label_1
_geom_bond_atom_site_label_2
_geom_bond_distance
_geom_bond_publ_flag
Fe(1) Cl(1) 2.1827(12) yes
Fe(1) Cl(2) 2.1770(13) yes
Fe(1) Cl(3) 2.1803(11) yes
Fe(1) C(1) 2.091(4) yes
Fe(2) Cl(4) 2.1775(12) yes
Fe(2) Cl(5) 2.1774(14) yes
Fe(2) Cl(6) 2.1789(12) yes
Fe(2) C(22) 2.097(4) yes
N(1) C(1) 1.355(5) yes
N(1) C(2) 1.376(5) yes
N(1) C(4) 1.438(4) yes
N(2) C(1) 1.361(5) yes
N(2) C(3) 1.372(6) yes
N(2) C(13) 1.447(5) yes
N(3) C(22) 1.342(4) yes
N(3) C(24) 1.381(5) yes
N(3) C(34) 1.447(4) yes
N(4) C(22) 1.349(4) yes
N(4) C(23) 1.390(5) yes
N(4) C(25) 1.451(4) yes
C(2) C(3) 1.330(6) yes
C(4) C(5) 1.401(5) yes
C(4) C(9) 1.388(5) yes
C(5) C(6) 1.381(5) yes
C(5) C(10) 1.504(6) yes
C(6) C(7) 1.383(6) yes
C(7) C(8) 1.383(6) yes
C(7) C(11) 1.510(5) yes
C(8) C(9) 1.393(5) yes
C(9) C(12) 1.503(6) yes
C(13) C(14) 1.387(5) yes
C(13) C(18) 1.388(5) yes
C(14) C(15) 1.375(5) yes
C(14) C(19) 1.503(6) yes
C(15) C(16) 1.392(6) yes
C(16) C(17) 1.382(6) yes
C(16) C(20) 1.501(6) yes
C(17) C(18) 1.389(5) yes
C(18) C(21) 1.494(6) yes
C(23) C(24) 1.335(6) yes
C(25) C(26) 1.396(5) yes
C(25) C(30) 1.387(5) yes
C(26) C(27) 1.382(5) yes
C(26) C(31) 1.496(5) yes
C(27) C(28) 1.377(6) yes
C(28) C(29) 1.389(6) yes
C(28) C(32) 1.503(6) yes
C(29) C(30) 1.379(5) yes
C(30) C(33) 1.501(6) yes
C(34) C(35) 1.385(5) yes
C(34) C(39) 1.395(5) yes
C(35) C(36) 1.381(5) yes
C(35) C(40) 1.495(6) yes
C(36) C(37) 1.375(6) yes
C(37) C(38) 1.393(6) yes
C(37) C(41) 1.506(5) yes
C(38) C(39) 1.381(5) yes
C(39) C(42) 1.511(6) yes
C(2) H(1) 0.969(6) no
C(3) H(2) 0.970(7) no
C(6) H(3) 0.971(6) no
C(8) H(4) 0.970(6) no
C(10) H(14) 0.972(6) no
C(10) H(19) 0.968(6) no
C(10) H(20) 0.972(6) no
C(11) H(15) 0.972(6) no
C(11) H(21) 0.968(6) no
C(11) H(22) 0.970(7) no
C(12) H(13) 0.971(6) no
C(12) H(23) 0.969(6) no
C(12) H(24) 0.972(6) no
C(15) H(5) 0.970(6) no
C(17) H(6) 0.970(6) no
C(19) H(17) 0.973(7) no
C(19) H(25) 0.971(7) no
C(19) H(26) 0.965(7) no
C(20) H(18) 0.971(7) no
C(20) H(27) 0.972(7) no
C(20) H(28) 0.967(7) no
C(21) H(16) 0.973(6) no
C(21) H(29) 0.970(6) no
C(21) H(30) 0.969(6) no
C(23) H(7) 0.969(6) no
C(24) H(8) 0.969(6) no
C(27) H(9) 0.972(6) no
C(29) H(10) 0.968(6) no
C(31) H(34) 0.968(6) no
C(31) H(37) 0.972(6) no
C(31) H(38) 0.971(6) no
C(32) H(36) 0.968(7) no
C(32) H(39) 0.973(7) no
C(32) H(40) 0.970(7) no
C(33) H(35) 0.969(6) no
C(33) H(41) 0.971(6) no
C(33) H(42) 0.972(6) no
C(36) H(11) 0.969(6) no
C(38) H(12) 0.969(6) no
C(40) H(32) 0.970(6) no
C(40) H(43) 0.970(7) no
C(40) H(44) 0.970(7) no
C(41) H(31) 0.968(6) no
C(41) H(45) 0.971(6) no
C(41) H(46) 0.972(6) no
C(42) H(33) 0.969(6) no
C(42) H(47) 0.972(6) no
C(42) H(48) 0.972(7) no

loop_
_geom_contact_atom_site_label_1
_geom_contact_atom_site_label_2
_geom_contact_distance
_geom_contact_publ_flag
_geom_contact_site_symmetry_2
Fe(1) C(4) 3.512(4) no .
Fe(1) C(13) 3.591(4) no .
Fe(2) C(25) 3.526(4) no .
Fe(2) C(34) 3.556(4) no .
Cl(1) C(9) 3.465(4) no .
Cl(3) C(13) 3.470(4) no .
Cl(4) C(25) 3.566(4) no .
Cl(4) C(30) 3.514(4) no .
Cl(6) C(34) 3.463(4) no .
Cl(6) C(35) 3.525(4) no .
N(1) C(10) 2.871(5) no .
N(1) C(12) 2.872(5) no .
N(1) C(13) 3.569(5) no .
N(2) C(4) 3.561(4) no .
N(2) C(19) 2.865(6) no .
N(2) C(21) 2.870(6) no .
N(3) C(25) 3.559(4) no .
N(3) C(40) 2.859(5) no .
N(3) C(42) 2.880(6) no .
N(4) C(31) 2.884(5) no .
N(4) C(33) 2.858(5) no .
N(4) C(34) 3.559(4) no .
C(1) C(5) 3.407(5) no .
C(1) C(9) 3.317(5) no .
C(1) C(12) 3.450(6) no .
C(1) C(14) 3.381(5) no .
C(1) C(18) 3.352(5) no .
C(1) C(19) 3.537(6) no .
C(1) C(21) 3.496(6) no .
C(2) C(5) 3.243(6) no .
C(2) C(9) 3.332(6) no .
C(2) C(10) 3.380(6) no .
C(2) C(12) 3.540(6) no .
C(2) C(13) 3.562(5) no .
C(3) C(4) 3.552(6) no .
C(3) C(14) 3.253(6) no .
C(3) C(18) 3.318(6) no .
C(3) C(19) 3.404(7) no .
C(3) C(21) 3.539(7) no .
C(4) C(7) 2.764(5) no .
C(5) C(8) 2.786(6) no .
C(6) C(9) 2.775(6) no .
C(13) C(16) 2.749(5) no .
C(14) C(17) 2.783(6) no .
C(15) C(18) 2.780(6) no .
C(22) C(26) 3.408(5) no .
C(22) C(30) 3.317(5) no .
C(22) C(33) 3.416(5) no .
C(22) C(35) 3.341(5) no .
C(22) C(39) 3.380(5) no .
C(22) C(40) 3.469(6) no .
C(22) C(42) 3.549(6) no .
C(23) C(26) 3.304(6) no .
C(23) C(30) 3.317(6) no .
C(23) C(31) 3.472(6) no .
C(23) C(33) 3.492(6) no .
C(23) C(34) 3.566(5) no .
C(24) C(25) 3.570(5) no .
C(24) C(35) 3.313(5) no .
C(24) C(39) 3.265(6) no .
C(24) C(40) 3.516(6) no .
C(24) C(42) 3.433(6) no .
C(25) C(28) 2.755(5) no .
C(26) C(29) 2.774(5) no .
C(27) C(30) 2.778(6) no .
C(34) C(37) 2.757(5) no .
C(35) C(38) 2.787(6) no .
C(36) C(39) 2.764(6) no .
Cl(4) C(24) 3.532(4) no 3_465
C(2) C(41) 3.550(6) no .
C(11) C(20) 3.496(6) no 1_565
C(20) C(11) 3.496(6) no 1_545
C(21) C(41) 3.581(6) no 4_655
C(24) Cl(4) 3.532(4) no 3_565
C(32) C(41) 3.538(6) no 1_565
C(41) C(2) 3.550(6) no .
C(41) C(21) 3.581(6) no 4_654
C(41) C(32) 3.538(6) no 1_545
Fe(1) H(13) 3.599(4) no .
Fe(1) H(30) 3.485(5) no .
Fe(2) H(33) 3.533(5) no .
Cl(1) H(13) 3.152(5) no .
Cl(2) H(19) 2.962(4) no .
Cl(2) H(30) 3.062(5) no .
Cl(4) H(42) 3.217(4) no .
Cl(5) H(33) 3.121(5) no .
Cl(5) H(34) 2.864(4) no .
Cl(6) H(43) 3.377(5) no .
N(1) H(2) 3.121(5) no .
N(1) H(13) 2.703(5) no .
N(1) H(19) 2.831(5) no .
N(1) H(20) 2.812(5) no .
N(1) H(24) 2.928(5) no .
N(2) H(1) 3.119(5) no .
N(2) H(17) 2.817(6) no .
N(2) H(25) 2.783(6) no .
N(2) H(29) 2.620(5) no .
N(2) H(30) 3.042(5) no .
N(3) H(7) 3.128(5) no .
N(3) H(33) 2.764(6) no .
N(3) H(43) 3.036(5) no .
N(3) H(44) 2.600(5) no .
N(3) H(48) 2.904(6) no .
N(4) H(8) 3.130(5) no .
N(4) H(34) 2.971(5) no .
N(4) H(37) 2.705(5) no .
N(4) H(41) 2.738(5) no .
N(4) H(42) 2.866(5) no .
C(1) H(1) 3.175(5) no .
C(1) H(2) 3.170(6) no .
C(1) H(13) 2.889(5) no .
C(1) H(17) 3.100(6) no .
C(1) H(19) 3.194(6) no .
C(1) H(25) 3.565(6) no .
C(1) H(29) 3.307(6) no .
C(1) H(30) 3.281(6) no .
C(2) H(13) 3.499(6) no .
C(2) H(19) 3.497(6) no .
C(2) H(20) 2.903(6) no .
C(2) H(24) 3.198(6) no .
C(3) H(17) 3.526(7) no .
C(3) H(25) 2.912(7) no .
C(3) H(29) 2.938(7) no .
C(4) H(1) 2.764(5) no .
C(4) H(3) 3.247(5) no .
C(4) H(4) 3.251(5) no .
C(4) H(13) 2.711(6) no .
C(4) H(14) 3.320(6) no .
C(4) H(19) 2.789(6) no .
C(4) H(20) 2.785(6) no .
C(4) H(23) 3.308(6) no .
C(4) H(24) 2.824(6) no .
C(5) H(1) 3.355(6) no .
C(6) H(4) 3.246(6) no .
C(6) H(14) 2.563(6) no .
C(6) H(15) 2.992(6) no .
C(6) H(19) 3.142(6) no .
C(6) H(20) 3.122(6) no .
C(6) H(21) 2.590(5) no .
C(6) H(22) 3.245(6) no .
C(8) H(3) 3.245(6) no .
C(8) H(13) 3.185(6) no .
C(8) H(15) 2.889(6) no .
C(8) H(21) 3.272(6) no .
C(8) H(22) 2.662(5) no .
C(8) H(23) 2.584(6) no .
C(8) H(24) 3.078(6) no .
C(9) H(1) 3.526(5) no .
C(10) H(1) 3.515(6) no .
C(10) H(3) 2.667(6) no .
C(11) H(3) 2.664(6) no .
C(11) H(4) 2.661(6) no .
C(12) H(4) 2.677(6) no .
C(13) H(2) 2.742(6) no .
C(13) H(5) 3.235(5) no .
C(13) H(6) 3.248(5) no .
C(13) H(16) 3.292(6) no .
C(13) H(17) 2.763(6) no .
C(13) H(25) 2.765(6) no .
C(13) H(26) 3.307(6) no .
C(13) H(29) 2.679(6) no .
C(13) H(30) 2.890(6) no .
C(14) H(2) 3.362(6) no .
C(15) H(6) 3.256(6) no .
C(15) H(17) 3.121(6) no .
C(15) H(18) 2.998(6) no .
C(15) H(25) 3.120(6) no .
C(15) H(26) 2.564(6) no .
C(15) H(27) 3.233(6) no .
C(15) H(28) 2.598(5) no .
C(17) H(5) 3.256(6) no .
C(17) H(16) 2.559(6) no .
C(17) H(18) 2.880(6) no .
C(17) H(27) 2.631(5) no .
C(17) H(28) 3.270(6) no .
C(17) H(29) 3.186(6) no .
C(17) H(30) 3.047(6) no .
C(18) H(2) 3.474(6) no .
C(19) H(2) 3.566(7) no .
C(19) H(5) 2.660(6) no .
C(20) H(5) 2.668(6) no .
C(20) H(6) 2.651(6) no .
C(21) H(6) 2.666(6) no .
C(22) H(7) 3.180(6) no .
C(22) H(8) 3.167(5) no .
C(22) H(33) 3.056(6) no .
C(22) H(34) 3.335(5) no .
C(22) H(37) 3.522(5) no .
C(22) H(41) 3.398(5) no .
C(22) H(42) 3.019(5) no .
C(22) H(43) 3.264(6) no .
C(22) H(44) 3.262(6) no .
C(23) H(37) 2.902(7) no .
C(23) H(41) 2.975(6) no .
C(24) H(33) 3.467(6) no .
C(24) H(44) 2.904(6) no .
C(24) H(48) 3.040(6) no .
C(25) H(7) 2.782(6) no .
C(25) H(9) 3.245(5) no .
C(25) H(10) 3.233(5) no .
C(25) H(34) 2.845(5) no .
C(25) H(35) 3.298(5) no .
C(25) H(37) 2.722(5) no .
C(25) H(38) 3.302(5) no .
C(25) H(41) 2.736(5) no .
C(25) H(42) 2.793(5) no .
C(26) H(7) 3.424(6) no .
C(27) H(10) 3.245(6) no .
C(27) H(34) 3.055(5) no .
C(27) H(36) 2.582(5) no .
C(27) H(37) 3.176(5) no .
C(27) H(38) 2.547(6) no .
C(27) H(39) 3.237(6) no .
C(27) H(40) 2.982(6) no .
C(29) H(9) 3.252(6) no .
C(29) H(35) 2.566(6) no .
C(29) H(36) 3.258(6) no .
C(29) H(39) 2.634(5) no .
C(29) H(40) 2.920(6) no .
C(29) H(41) 3.156(6) no .
C(29) H(42) 3.104(6) no .
C(30) H(7) 3.507(6) no .
C(31) H(9) 2.645(5) no .
C(32) H(9) 2.668(6) no .
C(32) H(10) 2.663(6) no .
C(33) H(10) 2.663(6) no .
C(34) H(8) 2.745(5) no .
C(34) H(11) 3.228(5) no .
C(34) H(12) 3.249(5) no .
C(34) H(32) 3.277(6) no .
C(34) H(33) 2.748(6) no .
C(34) H(43) 2.873(6) no .
C(34) H(44) 2.667(6) no .
C(34) H(47) 3.316(6) no .
C(34) H(48) 2.839(6) no .
C(35) H(8) 3.458(5) no .
C(36) H(12) 3.249(6) no .
C(36) H(31) 2.598(5) no .
C(36) H(32) 2.575(6) no .
C(36) H(43) 3.036(6) no .
C(36) H(44) 3.204(6) no .
C(36) H(45) 3.127(5) no .
C(36) H(46) 3.156(6) no .
C(38) H(11) 3.244(6) no .
C(38) H(31) 3.294(6) no .
C(38) H(33) 3.170(6) no .
C(38) H(45) 2.744(5) no .
C(38) H(46) 2.722(5) no .
C(38) H(47) 2.557(6) no .
C(38) H(48) 3.088(6) no .
C(39) H(8) 3.379(6) no .
C(40) H(11) 2.663(6) no .
C(41) H(11) 2.689(6) no .
C(41) H(12) 2.648(6) no .
C(42) H(12) 2.657(6) no .
H(1) H(2) 2.477(6) no .
H(1) H(20) 2.886(6) no .
H(1) H(24) 3.327(6) no .
H(2) H(25) 2.945(7) no .
H(2) H(29) 3.142(7) no .
H(3) H(14) 2.341(6) no .
H(3) H(15) 3.101(6) no .
H(3) H(19) 3.332(6) no .
H(3) H(20) 3.309(5) no .
H(3) H(21) 2.389(6) no .
H(3) H(22) 3.483(6) no .
H(4) H(13) 3.402(6) no .
H(4) H(15) 2.926(6) no .
H(4) H(21) 3.546(6) no .
H(4) H(22) 2.512(6) no .
H(4) H(23) 2.374(6) no .
H(4) H(24) 3.255(6) no .
H(5) H(17) 3.316(6) no .
H(5) H(18) 3.114(6) no .
H(5) H(25) 3.316(6) no .
H(5) H(26) 2.347(6) no .
H(5) H(27) 3.482(7) no .
H(5) H(28) 2.405(6) no .
H(6) H(16) 2.362(6) no .
H(6) H(18) 2.922(6) no .
H(6) H(27) 2.472(6) no .
H(6) H(28) 3.536(6) no .
H(6) H(29) 3.434(6) no .
H(6) H(30) 3.182(6) no .
H(7) H(8) 2.494(6) no .
H(7) H(37) 2.948(7) no .
H(7) H(41) 3.168(6) no .
H(8) H(44) 3.100(6) no .
H(8) H(48) 3.063(6) no .
H(9) H(34) 3.198(5) no .
H(9) H(36) 2.402(6) no .
H(9) H(37) 3.388(5) no .
H(9) H(38) 2.321(5) no .
H(9) H(39) 3.497(6) no .
H(9) H(40) 3.091(6) no .
H(10) H(35) 2.346(6) no .
H(10) H(36) 3.531(6) no .
H(10) H(39) 2.478(6) no .
H(10) H(40) 2.977(6) no .
H(10) H(41) 3.361(6) no .
H(10) H(42) 3.274(5) no .
H(11) H(31) 2.390(6) no .
H(11) H(32) 2.375(6) no .
H(11) H(43) 3.150(6) no .
H(11) H(44) 3.450(6) no .
H(11) H(45) 3.334(6) no .
H(11) H(46) 3.352(6) no .
H(12) H(31) 3.575(6) no .
H(12) H(33) 3.374(6) no .
H(12) H(45) 2.704(6) no .
H(12) H(46) 2.642(6) no .
H(12) H(47) 2.331(6) no .
H(12) H(48) 3.244(6) no .
H(13) H(17) 3.105(6) no .
H(41) H(44) 3.565(6) no .
H(42) H(43) 3.338(6) no .
H(42) H(44) 3.590(6) no .
Cl(1) H(2) 2.950(5) no 3_555
Cl(1) H(10) 3.008(4) no 3_565
Cl(1) H(12) 3.162(5) no 2_655
Cl(1) H(29) 3.395(5) no 3_555
Cl(1) H(47) 3.266(5) no 2_655
Cl(2) H(12) 3.176(4) no 2_655
Cl(2) H(24) 3.193(4) no 2_655
Cl(2) H(25) 3.217(5) no 2_655
Cl(2) H(36) 3.353(5) no 2_645
Cl(2) H(45) 3.327(5) no 2_655
Cl(3) H(1) 3.278(4) no 3_555
Cl(3) H(9) 3.118(4) no 2_645
Cl(3) H(11) 2.888(4) no 3_555
Cl(3) H(20) 3.382(4) no 3_555
Cl(3) H(31) 3.413(5) no 3_555
Cl(3) H(36) 3.325(5) no 2_645
Cl(4) H(3) 3.002(5) no 4_664
Cl(4) H(4) 2.819(4) no 3_465
Cl(4) H(7) 3.496(5) no 3_465
Cl(4) H(8) 3.031(4) no 3_465
Cl(5) H(18) 3.229(5) no 4_654
Cl(5) H(21) 3.211(5) no 4_664
Cl(5) H(41) 2.974(4) no 4_664
Cl(5) H(44) 3.432(5) no 4_664
Cl(6) H(5) 2.996(5) no 3_455
Cl(6) H(6) 3.150(5) no 4_654
Cl(6) H(7) 3.008(5) no 3_465
Cl(6) H(28) 3.441(5) no 3_455
Cl(6) H(37) 3.148(4) no 3_465
C(2) H(11) 3.549(6) no .
C(2) H(31) 3.388(6) no .
C(2) H(45) 3.147(7) no .
C(3) H(31) 3.522(7) no .
C(3) H(39) 3.090(7) no 1_545
C(3) H(45) 3.202(7) no .
C(6) H(47) 3.351(6) no 2_655
C(6) H(48) 3.051(6) no 2_655
C(7) H(8) 3.113(6) no .
C(7) H(47) 3.279(6) no 2_655
C(7) H(48) 3.317(6) no 2_655
C(8) H(8) 2.808(6) no .
C(8) H(35) 3.426(6) no 3_565
C(9) H(8) 3.531(5) no .
C(10) H(23) 3.554(6) no 2_655
C(10) H(40) 2.888(7) no 4_665
C(11) H(8) 3.322(6) no .
C(11) H(18) 3.396(6) no 1_565
C(11) H(27) 3.189(6) no 1_565
C(11) H(28) 3.326(6) no 1_565
C(11) H(33) 3.514(7) no 2_655
C(11) H(42) 3.316(6) no 3_565
C(11) H(48) 3.409(7) no 2_655
C(12) H(10) 3.551(6) no 3_565
C(12) H(40) 3.518(7) no 3_565
C(14) H(11) 3.511(5) no 3_555
C(15) H(11) 3.346(5) no 3_555
C(16) H(38) 3.264(6) no 2_645
C(17) H(38) 3.339(6) no 2_645
C(19) H(30) 3.436(6) no 2_654
C(19) H(31) 3.245(7) no 3_555
C(19) H(46) 3.486(7) no 3_555
C(20) H(7) 3.027(7) no 1_545
C(20) H(21) 3.134(6) no 1_545
C(20) H(22) 3.060(6) no 1_545
C(20) H(37) 3.594(7) no 2_645
C(20) H(38) 2.987(7) no 2_645
C(20) H(41) 3.228(7) no 1_545
C(20) H(43) 3.330(7) no 3_555
C(21) H(12) 3.354(6) no 4_655
C(21) H(26) 3.362(7) no 2_655
C(21) H(46) 2.707(6) no 4_655
C(23) H(18) 3.104(7) no 1_565
C(23) H(22) 3.328(7) no .
C(23) H(28) 3.424(7) no 1_565
C(24) H(4) 3.596(6) no .
C(24) H(22) 3.241(6) no .
C(27) H(14) 3.325(6) no 4_664
C(27) H(20) 3.550(6) no 4_664
C(28) H(14) 3.201(6) no 4_664
C(28) H(23) 3.589(6) no 3_465
C(28) H(25) 3.556(6) no 1_565
C(29) H(4) 3.488(6) no 3_465
C(29) H(23) 3.310(6) no 3_465
C(30) H(4) 3.536(5) no 3_465
C(30) H(18) 3.574(6) no 1_565
C(31) H(27) 2.782(7) no 2_664
C(31) H(32) 3.430(6) no 4_664
C(32) H(2) 3.249(7) no 1_565
C(32) H(14) 3.285(6) no 4_664
C(32) H(20) 3.361(7) no 4_664
C(32) H(23) 3.545(6) no 3_465
C(32) H(25) 3.198(7) no 1_565
C(32) H(45) 2.936(6) no 1_565
C(32) H(46) 3.502(6) no 1_565
C(33) H(4) 3.275(6) no 3_465
C(33) H(15) 3.312(6) no 3_465
C(33) H(18) 3.167(7) no 1_565
C(35) H(1) 3.542(6) no .
C(36) H(1) 2.717(6) no .
C(36) H(5) 3.513(5) no 3_455
C(37) H(1) 2.863(6) no .
C(37) H(16) 3.020(6) no 4_654
C(38) H(16) 2.896(6) no 4_654
C(40) H(28) 3.374(7) no 3_455
C(40) H(34) 3.561(6) no 4_665
C(40) H(38) 3.573(6) no 4_665
C(41) H(1) 2.942(6) no .
C(41) H(2) 3.401(7) no .
C(41) H(16) 3.110(6) no 4_654
C(41) H(17) 3.101(7) no 3_455
C(41) H(26) 3.479(7) no 3_455
C(41) H(29) 3.453(6) no 4_654
C(41) H(36) 3.532(6) no 1_545
C(41) H(39) 3.136(6) no 1_545
C(41) H(40) 3.372(6) no 1_545
C(42) H(3) 3.592(6) no 2_654
C(42) H(15) 3.085(6) no 2_654
H(1) Cl(3) 3.278(4) no 3_455
H(1) C(35) 3.542(6) no .
H(1) C(36) 2.717(6) no .
H(1) C(37) 2.863(6) no .
H(1) C(41) 2.942(6) no .
H(1) H(11) 2.587(6) no .
H(1) H(31) 2.755(6) no .
H(1) H(45) 2.775(6) no .
H(2) Cl(1) 2.950(5) no 3_455
H(2) C(32) 3.249(7) no 1_545
H(2) C(41) 3.401(7) no .
H(2) H(10) 3.469(6) no 1_545
H(2) H(31) 3.055(6) no .
H(2) H(39) 2.286(7) no 1_545
H(2) H(45) 2.865(7) no .
H(3) Cl(4) 3.002(5) no 4_665
H(3) C(42) 3.592(6) no 2_655
H(3) H(47) 3.563(6) no 2_655
H(3) H(48) 2.808(6) no 2_655
H(4) Cl(4) 2.819(4) no 3_565
H(4) C(24) 3.596(6) no .
H(4) C(29) 3.488(6) no 3_565
H(4) C(30) 3.536(5) no 3_565
H(4) C(33) 3.275(6) no 3_565
H(4) H(8) 2.647(5) no .
H(4) H(10) 3.179(5) no 3_565
H(4) H(35) 3.001(6) no 3_565
H(4) H(42) 2.927(6) no 3_565
H(5) Cl(6) 2.996(5) no 3_555
H(5) C(36) 3.513(5) no 3_555
H(5) H(7) 3.458(6) no 1_545
H(5) H(11) 3.210(5) no 3_555
H(5) H(43) 3.500(6) no 3_555
H(6) Cl(6) 3.150(5) no 4_655
H(6) H(38) 3.096(6) no 2_645
H(7) Cl(4) 3.496(5) no 3_565
H(7) Cl(6) 3.008(5) no 3_565
H(7) C(20) 3.027(7) no 1_565
H(7) H(5) 3.458(6) no 1_565
H(7) H(18) 2.622(7) no 1_565
H(7) H(22) 2.931(7) no .
H(7) H(28) 2.582(7) no 1_565
H(8) Cl(4) 3.031(4) no 3_565
H(8) C(7) 3.113(6) no .
H(8) C(8) 2.808(6) no .
H(8) C(9) 3.531(5) no .
H(8) C(11) 3.322(6) no .
H(8) H(4) 2.647(5) no .
H(8) H(22) 2.735(6) no .
H(9) Cl(3) 3.118(4) no 2_664
H(9) H(14) 3.395(6) no 4_664
H(9) H(20) 3.177(6) no 4_664
H(9) H(32) 3.505(6) no 4_664
H(10) Cl(1) 3.008(4) no 3_465
H(10) C(12) 3.551(6) no 3_465
H(10) H(2) 3.469(6) no 1_565
H(10) H(4) 3.179(5) no 3_465
H(10) H(13) 3.512(6) no 3_465
H(10) H(23) 2.980(6) no 3_465
H(11) Cl(3) 2.888(4) no 3_455
H(11) C(2) 3.549(6) no .
H(11) C(14) 3.511(5) no 3_455
H(11) C(15) 3.346(5) no 3_455
H(11) H(1) 2.587(6) no .
H(11) H(5) 3.210(5) no 3_455
H(11) H(17) 3.375(6) no 3_455
H(11) H(26) 3.461(6) no 3_455
H(12) Cl(1) 3.162(5) no 2_654
H(12) Cl(2) 3.176(4) no 2_654
H(12) C(21) 3.354(6) no 4_654
H(12) H(16) 2.738(6) no 4_654
H(12) H(29) 3.081(6) no 4_654
H(13) H(10) 3.512(6) no 3_565
H(13) H(40) 3.237(7) no 3_565
H(14) C(27) 3.325(6) no 4_665
H(14) C(28) 3.201(6) no 4_665
H(14) C(32) 3.285(6) no 4_665
H(14) H(9) 3.395(6) no 4_665
H(14) H(23) 2.931(6) no 2_655
H(14) H(40) 2.635(6) no 4_665
H(15) C(33) 3.312(6) no 3_565
H(15) C(42) 3.085(6) no 2_655
H(15) H(27) 3.353(6) no 1_565
H(15) H(28) 3.565(6) no 1_565
H(15) H(33) 2.696(7) no 2_655
H(15) H(34) 3.364(6) no 2_655
H(15) H(35) 2.963(6) no 3_565
H(15) H(37) 3.560(6) no 2_655
H(15) H(42) 2.806(6) no 3_565
H(15) H(47) 3.092(6) no 2_655
H(15) H(48) 2.950(6) no 2_655
H(16) C(37) 3.020(6) no 4_655
H(16) C(38) 2.896(6) no 4_655
H(16) C(41) 3.110(6) no 4_655
H(16) H(12) 2.738(6) no 4_655
H(16) H(26) 3.006(7) no 2_655
H(16) H(46) 2.403(6) no 4_655
H(17) C(41) 3.101(7) no 3_555
H(17) H(11) 3.375(6) no 3_555
H(17) H(30) 3.484(6) no 2_654
H(17) H(31) 2.488(7) no 3_555
H(17) H(46) 2.936(7) no 3_555
H(18) Cl(5) 3.229(5) no 4_655
H(18) C(11) 3.396(6) no 1_545
H(18) C(23) 3.104(7) no 1_545
H(18) C(30) 3.574(6) no 1_545
H(18) C(33) 3.167(7) no 1_545
H(18) H(7) 2.622(7) no 1_545
H(18) H(21) 2.946(6) no 1_545
H(18) H(22) 2.958(6) no 1_545
H(18) H(35) 3.475(7) no 1_545
H(18) H(41) 2.314(7) no 1_545
H(19) H(23) 3.277(6) no 2_655
H(19) H(24) 3.573(6) no 2_655
H(19) H(40) 2.751(7) no 4_665
H(20) Cl(3) 3.382(4) no 3_455
H(20) C(27) 3.550(6) no 4_665
H(20) C(32) 3.361(7) no 4_665
H(20) H(9) 3.177(6) no 4_665
H(20) H(36) 3.307(6) no 4_665
H(20) H(40) 2.781(7) no 4_665
H(21) Cl(5) 3.211(5) no 4_665
H(21) C(20) 3.134(6) no 1_565
H(21) H(18) 2.946(6) no 1_565
H(21) H(27) 2.708(5) no 1_565
H(21) H(28) 3.239(6) no 1_565
H(21) H(37) 3.420(6) no 2_655
H(21) H(48) 3.433(6) no 2_655
H(22) C(20) 3.060(6) no 1_565
H(22) C(23) 3.328(7) no .
H(22) C(24) 3.241(6) no .
H(22) H(7) 2.931(7) no .
H(22) H(8) 2.735(6) no .
H(22) H(18) 2.958(6) no 1_565
H(22) H(27) 3.011(6) no 1_565
H(22) H(28) 2.700(5) no 1_565
H(22) H(42) 3.055(6) no 3_565
H(23) C(10) 3.554(6) no 2_654
H(23) C(28) 3.589(6) no 3_565
H(23) C(29) 3.310(6) no 3_565
H(23) C(32) 3.545(6) no 3_565
H(23) H(10) 2.980(6) no 3_565
H(23) H(14) 2.931(6) no 2_654
H(23) H(19) 3.277(6) no 2_654
H(23) H(40) 2.927(6) no 3_565
H(24) Cl(2) 3.193(4) no 2_654
H(24) H(19) 3.573(6) no 2_654
H(25) Cl(2) 3.217(5) no 2_654
H(25) C(28) 3.556(6) no 1_545
H(25) C(32) 3.198(7) no 1_545
H(25) H(30) 3.496(7) no 2_654
H(25) H(36) 2.865(7) no 1_545
H(25) H(39) 2.860(7) no 1_545
H(26) C(21) 3.362(7) no 2_654
H(26) C(41) 3.479(7) no 3_555
H(26) H(11) 3.461(6) no 3_555
H(26) H(16) 3.006(7) no 2_654
H(26) H(30) 2.824(6) no 2_654
H(26) H(31) 3.226(7) no 3_555
H(26) H(46) 3.137(7) no 3_555
H(27) C(11) 3.189(6) no 1_545
H(27) C(31) 2.782(7) no 2_645
H(27) H(15) 3.353(6) no 1_545
H(27) H(21) 2.708(5) no 1_545
H(27) H(22) 3.011(6) no 1_545
H(27) H(34) 3.084(7) no 2_645
H(27) H(37) 2.632(7) no 2_645
H(27) H(38) 2.230(6) no 2_645
H(27) H(43) 3.398(7) no 3_555
H(28) Cl(6) 3.441(5) no 3_555
H(28) C(11) 3.326(6) no 1_545
H(28) C(23) 3.424(7) no 1_545
H(28) C(40) 3.374(7) no 3_555
H(28) H(7) 2.582(7) no 1_545
H(28) H(15) 3.565(6) no 1_545
H(28) H(21) 3.239(6) no 1_545
H(28) H(22) 2.700(5) no 1_545
H(28) H(32) 3.403(7) no 3_555
H(28) H(38) 3.251(7) no 2_645
H(28) H(43) 2.566(7) no 3_555
H(29) Cl(1) 3.395(5) no 3_455
H(29) C(41) 3.453(6) no 4_655
H(29) H(12) 3.081(6) no 4_655
H(29) H(46) 2.562(6) no 4_655
H(30) C(19) 3.436(6) no 2_655
H(30) H(17) 3.484(6) no 2_655
H(30) H(25) 3.496(7) no 2_655
H(30) H(26) 2.824(6) no 2_655
H(30) H(46) 2.695(6) no 4_655
H(31) Cl(3) 3.413(5) no 3_455
H(31) C(2) 3.388(6) no .
H(31) C(3) 3.522(7) no .
H(31) C(19) 3.245(7) no 3_455
H(31) H(1) 2.755(6) no .
H(31) H(2) 3.055(6) no .
H(31) H(17) 2.488(7) no 3_455
H(31) H(26) 3.226(7) no 3_455
H(31) H(39) 3.093(6) no 1_545
H(31) H(40) 3.442(6) no 1_545
H(32) C(31) 3.430(6) no 4_665
H(32) H(9) 3.505(6) no 4_665
H(32) H(28) 3.403(7) no 3_455
H(32) H(34) 3.128(6) no 4_665
H(32) H(38) 2.894(6) no 4_665
H(33) C(11) 3.514(7) no 2_654
H(33) H(15) 2.696(7) no 2_654
H(33) H(35) 3.215(6) no 4_664
H(34) C(40) 3.561(6) no 4_664
H(34) H(15) 3.364(6) no 2_654
H(34) H(27) 3.084(7) no 2_664
H(34) H(32) 3.128(6) no 4_664
H(34) H(43) 3.446(6) no 4_664
H(34) H(44) 3.539(6) no 4_664
H(35) C(8) 3.426(6) no 3_465
H(35) H(4) 3.001(6) no 3_465
H(35) H(15) 2.963(6) no 3_465
H(35) H(18) 3.475(7) no 1_565
H(35) H(33) 3.215(6) no 4_665
H(35) H(47) 3.127(6) no 4_665
H(36) Cl(2) 3.353(5) no 2_664
H(36) Cl(3) 3.325(5) no 2_664
H(36) C(41) 3.532(6) no 1_565
H(36) H(20) 3.307(6) no 4_664
H(36) H(25) 2.865(7) no 1_565
H(36) H(45) 2.805(6) no 1_565
H(36) H(46) 3.472(6) no 1_565
H(37) Cl(6) 3.148(4) no 3_565
H(37) C(20) 3.594(7) no 2_664
H(37) H(15) 3.560(6) no 2_654
H(37) H(21) 3.420(6) no 2_654
H(37) H(27) 2.632(7) no 2_664
H(38) C(16) 3.264(6) no 2_664
H(38) C(17) 3.339(6) no 2_664
H(38) C(20) 2.987(7) no 2_664
H(38) C(40) 3.573(6) no 4_664
H(38) H(6) 3.096(6) no 2_664
H(38) H(27) 2.230(6) no 2_664
H(38) H(28) 3.251(7) no 2_664
H(38) H(32) 2.894(6) no 4_664
H(38) H(43) 3.441(6) no 4_664
H(39) C(3) 3.090(7) no 1_565
H(39) C(41) 3.136(6) no 1_565
H(39) H(2) 2.286(7) no 1_565
H(39) H(25) 2.860(7) no 1_565
H(39) H(31) 3.093(6) no 1_565
H(39) H(45) 2.507(6) no 1_565
H(39) H(46) 3.349(6) no 1_565
H(40) C(10) 2.888(7) no 4_664
H(40) C(12) 3.518(7) no 3_465
H(40) C(41) 3.372(6) no 1_565
H(40) H(13) 3.237(7) no 3_465
H(40) H(14) 2.635(6) no 4_664
H(40) H(19) 2.751(7) no 4_664
H(40) H(20) 2.781(7) no 4_664
H(40) H(23) 2.927(6) no 3_465
H(40) H(31) 3.442(6) no 1_565
H(40) H(45) 3.013(6) no 1_565
H(40) H(46) 3.113(5) no 1_565
H(41) Cl(5) 2.974(4) no 4_665
H(41) C(20) 3.228(7) no 1_565
H(41) H(18) 2.314(7) no 1_565
H(42) C(11) 3.316(6) no 3_465
H(42) H(4) 2.927(6) no 3_465
H(42) H(15) 2.806(6) no 3_465
H(42) H(22) 3.055(6) no 3_465
H(43) C(20) 3.330(7) no 3_455
H(43) H(5) 3.500(6) no 3_455
H(43) H(27) 3.398(7) no 3_455
H(43) H(28) 2.566(7) no 3_455
H(43) H(34) 3.446(6) no 4_665
H(43) H(38) 3.441(6) no 4_665
H(44) Cl(5) 3.432(5) no 4_665
H(44) H(34) 3.539(6) no 4_665
H(45) Cl(2) 3.327(5) no 2_654
H(45) C(2) 3.147(7) no .
H(45) C(3) 3.202(7) no .
H(45) C(32) 2.936(6) no 1_545
H(45) H(1) 2.775(6) no .
H(45) H(2) 2.865(7) no .
H(45) H(36) 2.805(6) no 1_545
H(45) H(39) 2.507(6) no 1_545
H(45) H(40) 3.013(6) no 1_545
H(46) C(19) 3.486(7) no 3_455
H(46) C(21) 2.707(6) no 4_654
H(46) C(32) 3.502(6) no 1_545
H(46) H(16) 2.403(6) no 4_654
H(46) H(17) 2.936(7) no 3_455
H(46) H(26) 3.137(7) no 3_455
H(46) H(29) 2.562(6) no 4_654
H(46) H(30) 2.695(6) no 4_654
H(46) H(36) 3.472(6) no 1_545
H(46) H(39) 3.349(6) no 1_545
H(46) H(40) 3.113(5) no 1_545
H(47) Cl(1) 3.266(5) no 2_654
H(47) C(6) 3.351(6) no 2_654
H(47) C(7) 3.279(6) no 2_654
H(47) H(3) 3.563(6) no 2_654
H(47) H(15) 3.092(6) no 2_654
H(47) H(35) 3.127(6) no 4_664
H(48) C(6) 3.051(6) no 2_654
H(48) C(7) 3.317(6) no 2_654
H(48) C(11) 3.409(7) no 2_654
H(48) H(3) 2.808(6) no 2_654
H(48) H(15) 2.950(6) no 2_654
H(48) H(21) 3.433(6) no 2_654

loop_
_geom_torsion_atom_site_label_1
_geom_torsion_atom_site_label_2
_geom_torsion_atom_site_label_3
_geom_torsion_atom_site_label_4
_geom_torsion
_geom_torsion_publ_flag
Cl(1) Fe(1) C(1) N(1) -43.3(3) no
Cl(1) Fe(1) C(1) N(2) 146.2(3) no
Cl(2) Fe(1) C(1) N(1) 76.2(3) no
Cl(2) Fe(1) C(1) N(2) -94.4(3) no
Cl(3) Fe(1) C(1) N(1) -164.3(3) no
Cl(3) Fe(1) C(1) N(2) 25.2(3) no
Cl(4) Fe(2) C(22) N(3) 149.8(3) no
Cl(4) Fe(2) C(22) N(4) -41.6(3) no
Cl(5) Fe(2) C(22) N(3) -91.9(3) no
Cl(5) Fe(2) C(22) N(4) 76.6(3) no
Cl(6) Fe(2) C(22) N(3) 28.5(3) no
Cl(6) Fe(2) C(22) N(4) -162.9(3) no
C(1) N(1) C(2) C(3) -0.1(5) no
C(2) N(1) C(1) Fe(1) -171.8(3) no
C(2) N(1) C(1) N(2) 0.5(4) no
C(1) N(1) C(4) C(5) -98.6(4) no
C(1) N(1) C(4) C(9) 85.2(4) no
C(4) N(1) C(1) Fe(1) 9.0(5) no
C(4) N(1) C(1) N(2) -178.7(3) no
C(2) N(1) C(4) C(5) 82.3(4) no
C(2) N(1) C(4) C(9) -93.8(4) no
C(4) N(1) C(2) C(3) 179.1(3) no
C(1) N(2) C(3) C(2) 0.7(5) no
C(3) N(2) C(1) Fe(1) 171.4(3) no
C(3) N(2) C(1) N(1) -0.7(4) no
C(1) N(2) C(13) C(14) -93.3(4) no
C(1) N(2) C(13) C(18) 89.6(4) no
C(13) N(2) C(1) Fe(1) -11.0(6) no
C(13) N(2) C(1) N(1) 176.9(3) no
C(3) N(2) C(13) C(14) 84.1(5) no
C(3) N(2) C(13) C(18) -93.1(5) no
C(13) N(2) C(3) C(2) -177.1(3) no
C(22) N(3) C(24) C(23) 0.8(4) no
C(24) N(3) C(22) Fe(2) 169.8(3) no
C(24) N(3) C(22) N(4) -0.7(4) no
C(22) N(3) C(34) C(35) -89.4(4) no
C(22) N(3) C(34) C(39) 94.3(4) no
C(34) N(3) C(22) Fe(2) -9.3(5) no
C(34) N(3) C(22) N(4) -179.8(3) no
C(24) N(3) C(34) C(35) 91.6(4) no
C(24) N(3) C(34) C(39) -84.7(4) no
C(34) N(3) C(24) C(23) -180.0(3) no
C(22) N(4) C(23) C(24) 0.3(5) no
C(23) N(4) C(22) Fe(2) -170.4(3) no
C(23) N(4) C(22) N(3) 0.2(4) no
C(22) N(4) C(25) C(26) -97.5(4) no
C(22) N(4) C(25) C(30) 85.1(4) no
C(25) N(4) C(22) Fe(2) 14.0(5) no
C(25) N(4) C(22) N(3) -175.3(3) no
C(23) N(4) C(25) C(26) 87.4(4) no
C(23) N(4) C(25) C(30) -90.0(4) no
C(25) N(4) C(23) C(24) 176.1(3) no
N(1) C(2) C(3) N(2) -0.4(5) no
N(1) C(4) C(5) C(6) -177.6(3) no
N(1) C(4) C(5) C(10) 2.0(5) no
N(1) C(4) C(9) C(8) 178.8(3) no
N(1) C(4) C(9) C(12) 0.4(5) no
C(5) C(4) C(9) C(8) 2.9(5) no
C(5) C(4) C(9) C(12) -175.6(3) no
C(9) C(4) C(5) C(6) -1.6(5) no
C(9) C(4) C(5) C(10) 178.0(3) no
C(4) C(5) C(6) C(7) -0.3(5) no
C(10) C(5) C(6) C(7) -179.8(3) no
C(5) C(6) C(7) C(8) 0.7(6) no
C(5) C(6) C(7) C(11) 179.9(3) no
C(6) C(7) C(8) C(9) 0.7(6) no
C(11) C(7) C(8) C(9) -178.5(3) no
C(7) C(8) C(9) C(4) -2.4(5) no
C(7) C(8) C(9) C(12) 176.0(3) no
N(2) C(13) C(14) C(15) -176.8(3) no
N(2) C(13) C(14) C(19) 2.5(5) no
N(2) C(13) C(18) C(17) 177.0(3) no
N(2) C(13) C(18) C(21) -2.1(5) no
C(14) C(13) C(18) C(17) -0.0(5) no
C(14) C(13) C(18) C(21) -179.0(3) no
C(18) C(13) C(14) C(15) 0.2(5) no
C(18) C(13) C(14) C(19) 179.4(3) no
C(13) C(14) C(15) C(16) -0.2(5) no
C(19) C(14) C(15) C(16) -179.5(4) no
C(14) C(15) C(16) C(17) 0.2(6) no
C(14) C(15) C(16) C(20) 178.6(3) no
C(15) C(16) C(17) C(18) -0.0(6) no
C(20) C(16) C(17) C(18) -178.4(4) no
C(16) C(17) C(18) C(13) -0.1(6) no
C(16) C(17) C(18) C(21) 179.0(3) no
N(4) C(23) C(24) N(3) -0.7(5) no
N(4) C(25) C(26) C(27) -179.2(3) no
N(4) C(25) C(26) C(31) 0.5(5) no
N(4) C(25) C(30) C(29) 179.5(3) no
N(4) C(25) C(30) C(33) -1.6(5) no
C(26) C(25) C(30) C(29) 2.2(5) no
C(26) C(25) C(30) C(33) -178.9(3) no
C(30) C(25) C(26) C(27) -1.9(5) no
C(30) C(25) C(26) C(31) 177.8(3) no
C(25) C(26) C(27) C(28) 0.7(5) no
C(31) C(26) C(27) C(28) -179.0(3) no
C(26) C(27) C(28) C(29) 0.1(6) no
C(26) C(27) C(28) C(32) -179.5(3) no
C(27) C(28) C(29) C(30) 0.2(6) no
C(32) C(28) C(29) C(30) 179.8(4) no
C(28) C(29) C(30) C(25) -1.3(5) no
C(28) C(29) C(30) C(33) 179.8(3) no
N(3) C(34) C(35) C(36) -177.7(3) no
N(3) C(34) C(35) C(40) 2.7(5) no
N(3) C(34) C(39) C(38) 176.0(3) no
N(3) C(34) C(39) C(42) -3.1(5) no
C(35) C(34) C(39) C(38) -0.1(5) no
C(35) C(34) C(39) C(42) -179.2(3) no
C(39) C(34) C(35) C(36) -1.6(5) no
C(39) C(34) C(35) C(40) 178.7(3) no
C(34) C(35) C(36) C(37) 3.4(5) no
C(40) C(35) C(36) C(37) -177.0(3) no
C(35) C(36) C(37) C(38) -3.3(6) no
C(35) C(36) C(37) C(41) 175.1(3) no
C(36) C(37) C(38) C(39) 1.4(6) no
C(41) C(37) C(38) C(39) -177.1(3) no
C(37) C(38) C(39) C(34) 0.3(5) no
C(37) C(38) C(39) C(42) 179.3(3) no
